data_1513019
loop_
_publ_author_name
'Yuan-Yuan Gao'
'Ming-Fang Yang'
'Ning Han, Yue Ma'
'Ya-Li Wang'
'Yu-Zhang Tong'
'Qing-Lun Wang'
'Li-Cun Li'
'Dai-Zheng Liao'

_publ_section_title
;
 Synthesis, crystal structures and magneto-structural correlations study
 of three 3d metal-radical heterospin complexes
;
_journal_name_full
;
Inorganica Chimica Acta
;
_journal_page_first 32
_journal_page_last 37
_journal_paper_doi 10.1016/j.ica.2012.11.013
_journal_volume 397
_journal_year 2013
_chemical_formula_sum 'C31 H37 Co N7 O10'
_chemical_formula_weight 726.61
_space_group_IT_number 33
_symmetry_cell_setting orthorhombic
_symmetry_space_group_name_Hall 'P 2c -2n'
_symmetry_space_group_name_H-M 'P n a 21'
_atom_sites_solution_hydrogens geom
_atom_sites_solution_primary direct
_atom_sites_solution_secondary difmap
_cell_angle_alpha 90.00
_cell_angle_beta 90.00
_cell_angle_gamma 90.00
_cell_formula_units_Z 4
_cell_length_a 13.1567(11)
_cell_length_b 10.2929(9)
_cell_length_c 24.723(2)
_cell_measurement_reflns_used 3472
_cell_measurement_temperature 293(2)
_cell_measurement_theta_max 22.22
_cell_measurement_theta_min 2.51
_cell_volume 3348.0(5)
_computing_cell_refinement 'Bruker SMART APEX II'
_computing_data_collection 'Bruker SMART APEX II'
_computing_data_reduction 'Bruker SAINT'
_computing_molecular_graphics 'Bruker SHELXTL'
_computing_publication_material 'Bruker SHELXTL'
_computing_structure_refinement 'SHELXL-97 (Sheldrick, 1997)'
_computing_structure_solution 'SHELXS-97 (Sheldrick, 1990)'
_diffrn_ambient_temperature 293(2)
_diffrn_measured_fraction_theta_full 0.999
_diffrn_measured_fraction_theta_max 0.999
_diffrn_measurement_device_type 'APEX II CCD area detector'
_diffrn_measurement_method 'phi and omega scans'
_diffrn_radiation_monochromator graphite
_diffrn_radiation_source 'fine-focus sealed tube'
_diffrn_radiation_type MoK\a
_diffrn_radiation_wavelength 0.71073
_diffrn_reflns_av_R_equivalents 0.0329
_diffrn_reflns_av_sigmaI/netI 0.0595
_diffrn_reflns_limit_h_max 15
_diffrn_reflns_limit_h_min -15
_diffrn_reflns_limit_k_max 12
_diffrn_reflns_limit_k_min -9
_diffrn_reflns_limit_l_max 28
_diffrn_reflns_limit_l_min -29
_diffrn_reflns_number 17015
_diffrn_reflns_theta_full 25.03
_diffrn_reflns_theta_max 25.03
_diffrn_reflns_theta_min 2.14
_exptl_absorpt_coefficient_mu 0.580
_exptl_absorpt_correction_T_max 1.00
_exptl_absorpt_correction_T_min 0.74
_exptl_absorpt_correction_type multi-scan
_exptl_absorpt_process_details SADABS
_exptl_crystal_colour GREEN
_exptl_crystal_density_diffrn 1.442
_exptl_crystal_density_method 'not measured'
_exptl_crystal_description BLOCK
_exptl_crystal_F_000 1516
_exptl_crystal_size_max 0.38
_exptl_crystal_size_mid 0.22
_exptl_crystal_size_min 0.16
_refine_diff_density_max 0.807
_refine_diff_density_min -0.451
_refine_diff_density_rms 0.063
_refine_ls_abs_structure_details 'Flack H D (1983), Acta Cryst. A39, 876-881'
_refine_ls_abs_structure_Flack -10(10)
_refine_ls_extinction_method none
_refine_ls_goodness_of_fit_ref 1.046
_refine_ls_hydrogen_treatment constr
_refine_ls_matrix_type full
_refine_ls_number_parameters 451
_refine_ls_number_reflns 5784
_refine_ls_number_restraints 28
_refine_ls_restrained_S_all 1.076
_refine_ls_R_factor_all 0.0601
_refine_ls_R_factor_gt 0.0489
_refine_ls_shift/su_max 0.017
_refine_ls_shift/su_mean 0.001
_refine_ls_structure_factor_coef Fsqd
_refine_ls_weighting_details 'calc w=1/[\s^2^(Fo^2^)+(0.0606P)^2^+3.4338P] where P=(Fo^2^+2Fc^2^)/3'
_refine_ls_weighting_scheme calc
_refine_ls_wR_factor_gt 0.1245
_refine_ls_wR_factor_ref 0.1321
_reflns_number_gt 4961
_reflns_number_total 5784
_reflns_threshold_expression >2sigma(I)
_cod_data_source_file ICA-2013-397-32-37-3.cif
_cod_data_source_block 51213a
_cod_depositor_comments
;
The following automatic conversions were performed:

'_exptl_absorpt_correction_type' value 'MULTI-SCAN' changed to
'multi-scan' according to the built-in table from CIF Core dictionary
named 'cif_core.dic' version 2.4.1 from 2010-06-29.

Automatic conversion script
Id: cif_fix_values 1891 2012-01-12 08:04:46Z andrius 
;
_cod_original_cell_volume 3348.1(5)
_cod_original_sg_symbol_H-M Pna2(1)
_cod_database_code 1513019

loop_
_symmetry_equiv_pos_as_xyz
'x, y, z'
'-x, -y, z+1/2'
'x+1/2, -y+1/2, z'
'-x+1/2, y+1/2, z+1/2'

loop_
_atom_site_label
_atom_site_type_symbol
_atom_site_fract_x
_atom_site_fract_y
_atom_site_fract_z
_atom_site_U_iso_or_equiv
_atom_site_adp_type
_atom_site_occupancy
_atom_site_symmetry_multiplicity
_atom_site_calc_flag
_atom_site_refinement_flags
Co1 Co 0.54036(4) 0.18189(5) 0.00060(3) 0.02830(15) Uani 1 1 d .
O1 O 0.8929(3) 0.2428(6) -0.21633(19) 0.0866(17) Uani 1 1 d .
O2 O 0.6157(4) 0.0198(6) -0.2816(2) 0.0972(19) Uani 1 1 d .
O3 O 0.2134(4) 0.3670(9) 0.2204(3) 0.132(3) Uani 1 1 d .
O4 O 0.5386(5) 0.3355(12) 0.2827(3) 0.197(6) Uani 1 1 d .
O5 O 0.3833(2) 0.1609(3) -0.02530(14) 0.0359(7) Uani 1 1 d .
O6 O 0.2545(2) 0.0179(3) -0.02762(16) 0.0450(8) Uani 1 1 d .
O7 O 0.4547(2) -0.4015(3) 0.02231(17) 0.0489(10) Uani 1 1 d .
H7 H 0.3935 -0.4159 0.0205 0.073 Uiso 1 1 calc R
O8 O 0.7625(2) -0.0932(3) 0.03669(18) 0.0491(9) Uani 1 1 d .
O9 O 0.6813(2) 0.0969(3) 0.03111(13) 0.0345(7) Uani 1 1 d .
O10 O 0.5768(2) 0.3749(3) -0.00772(18) 0.0510(10) Uani 1 1 d D
H10B H 0.5427 0.4328 0.0088 0.077 Uiso 1 1 d RD
H10A H 0.6396 0.3913 -0.0121 0.077 Uiso 1 1 d RD
N1 N 0.6060(3) 0.1575(4) -0.07912(16) 0.0356(9) Uani 1 1 d .
N2 N 0.8306(4) 0.1855(5) -0.24831(19) 0.0490(12) Uani 1 1 d .
N3 N 0.6994(4) 0.0826(5) -0.27941(19) 0.0553(12) Uani 1 1 d .
N4 N 0.4838(3) 0.2256(4) 0.08024(16) 0.0357(9) Uani 1 1 d .
N5 N 0.2872(4) 0.3597(6) 0.2517(2) 0.0599(13) Uani 1 1 d .
N6 N 0.4383(5) 0.3332(9) 0.2815(3) 0.116(3) Uani 1 1 d .
N7 N 0.5114(2) -0.0134(3) 0.00573(17) 0.0276(7) Uani 1 1 d .
C1 C 0.5918(4) 0.1206(5) -0.1738(2) 0.0417(11) Uani 1 1 d .
H1 H 0.5500 0.1015 -0.2031 0.050 Uiso 1 1 calc R
C2 C 0.5508(4) 0.1357(6) -0.1228(2) 0.0414(12) Uani 1 1 d .
H2 H 0.4806 0.1303 -0.1191 0.050 Uiso 1 1 calc R
C3 C 0.7063(4) 0.1686(5) -0.0856(2) 0.0412(12) Uani 1 1 d .
H3 H 0.7458 0.1856 -0.0552 0.049 Uiso 1 1 calc R
C4 C 0.7543(4) 0.1564(6) -0.1343(2) 0.0469(13) Uani 1 1 d .
H4 H 0.8247 0.1628 -0.1366 0.056 Uiso 1 1 calc R
C5 C 0.6959(4) 0.1341(5) -0.1810(2) 0.0383(11) Uani 1 1 d .
C6 C 0.7423(4) 0.1326(5) -0.2344(2) 0.0428(12) Uani 1 1 d .
C7 C 0.8492(5) 0.1845(7) -0.3085(3) 0.0658(18) Uani 1 1 d .
C8 C 0.9528(7) 0.140(2) -0.3175(5) 0.210(10) Uani 1 1 d .
H8B H 0.9588 0.0512 -0.3068 0.315 Uiso 1 1 calc R
H8C H 0.9988 0.1926 -0.2966 0.315 Uiso 1 1 calc R
H8A H 0.9692 0.1486 -0.3552 0.315 Uiso 1 1 calc R
C9 C 0.8366(17) 0.3263(11) -0.3240(4) 0.246(13) Uani 1 1 d .
H9A H 0.8031 0.3320 -0.3584 0.369 Uiso 1 1 calc R
H9C H 0.9022 0.3667 -0.3263 0.369 Uiso 1 1 calc R
H9B H 0.7965 0.3698 -0.2971 0.369 Uiso 1 1 calc R
C10 C 0.7635(5) 0.0995(7) -0.3284(2) 0.0573(16) Uani 1 1 d .
C11 C 0.6990(9) 0.1508(14) -0.3709(5) 0.164(5) Uani 1 1 d U
H11C H 0.6848 0.2407 -0.3639 0.246 Uiso 1 1 calc R
H11A H 0.6365 0.1028 -0.3720 0.246 Uiso 1 1 calc R
H11B H 0.7332 0.1429 -0.4051 0.246 Uiso 1 1 calc R
C12 C 0.8004(9) -0.0397(11) -0.3401(5) 0.146(4) Uani 1 1 d U
H12B H 0.7451 -0.0994 -0.3354 0.219 Uiso 1 1 calc R
H12C H 0.8544 -0.0616 -0.3157 0.219 Uiso 1 1 calc R
H12A H 0.8247 -0.0447 -0.3767 0.219 Uiso 1 1 calc R
C13 C 0.5028(4) 0.2188(6) 0.1762(2) 0.0468(13) Uani 1 1 d .
H13 H 0.5406 0.1917 0.2059 0.056 Uiso 1 1 calc R
C14 C 0.5333(4) 0.1876(5) 0.1251(2) 0.0443(15) Uani 1 1 d .
H14 H 0.5915 0.1373 0.1211 0.053 Uiso 1 1 calc R
C15 C 0.3997(4) 0.2967(5) 0.0876(2) 0.0400(11) Uani 1 1 d .
H15 H 0.3642 0.3243 0.0572 0.048 Uiso 1 1 calc R
C16 C 0.3631(4) 0.3308(5) 0.1372(2) 0.0458(13) Uani 1 1 d .
H16 H 0.3041 0.3800 0.1401 0.055 Uiso 1 1 calc R
C17 C 0.4149(4) 0.2914(5) 0.1836(2) 0.0448(12) Uani 1 1 d .
C18 C 0.3797(5) 0.3244(6) 0.2379(2) 0.0503(14) Uani 1 1 d .
C19 C 0.2788(6) 0.3646(10) 0.3133(3) 0.084(2) Uani 1 1 d .
C20 C 0.2582(11) 0.2107(11) 0.3344(6) 0.161(6) Uani 1 1 d .
H20B H 0.3219 0.1657 0.3372 0.242 Uiso 1 1 calc R
H20A H 0.2152 0.1667 0.3089 0.242 Uiso 1 1 calc R
H20C H 0.2257 0.2121 0.3692 0.242 Uiso 1 1 calc R
C21 C 0.1900(6) 0.4401(10) 0.3294(3) 0.100(3) Uani 1 1 d .
H21C H 0.1856 0.4423 0.3681 0.150 Uiso 1 1 calc R
H21A H 0.1298 0.4006 0.3149 0.150 Uiso 1 1 calc R
H21B H 0.1961 0.5271 0.3157 0.150 Uiso 1 1 calc R
C22 C 0.3842(7) 0.3857(10) 0.3299(3) 0.090(2) Uani 1 1 d U
C23 C 0.4249(7) 0.3362(11) 0.3799(3) 0.103(3) Uani 1 1 d .
H23C H 0.3821 0.3626 0.4093 0.155 Uiso 1 1 calc R
H23B H 0.4921 0.3700 0.3852 0.155 Uiso 1 1 calc R
H23A H 0.4275 0.2431 0.3783 0.155 Uiso 1 1 calc R
C24 C 0.3957(9) 0.5410(10) 0.3284(5) 0.132(4) Uani 1 1 d U
H24C H 0.3961 0.5742 0.3647 0.198 Uiso 1 1 calc R
H24A H 0.3396 0.5779 0.3089 0.198 Uiso 1 1 calc R
H24B H 0.4582 0.5637 0.3108 0.198 Uiso 1 1 calc R
C25 C 0.3450(3) 0.0493(4) -0.02067(18) 0.0314(10) Uani 1 1 d .
C26 C 0.4182(3) -0.0581(4) -0.00519(19) 0.0274(9) Uani 1 1 d .
C27 C 0.3948(3) -0.1870(4) -0.0003(3) 0.0338(8) Uani 1 1 d .
H27 H 0.3291 -0.2165 -0.0066 0.041 Uiso 1 1 calc R
C28 C 0.4720(3) -0.2735(4) 0.01453(18) 0.0334(11) Uani 1 1 d .
C29 C 0.5701(3) -0.2262(4) 0.02283(19) 0.0333(10) Uani 1 1 d .
H29 H 0.6233 -0.2822 0.0311 0.040 Uiso 1 1 calc R
C30 C 0.5861(3) -0.0953(4) 0.01852(16) 0.0266(9) Uani 1 1 d .
C31 C 0.6848(3) -0.0244(4) 0.02949(18) 0.0308(9) Uani 1 1 d .

loop_
_atom_site_aniso_label
_atom_site_aniso_U_11
_atom_site_aniso_U_22
_atom_site_aniso_U_33
_atom_site_aniso_U_23
_atom_site_aniso_U_13
_atom_site_aniso_U_12
Co1 0.0262(3) 0.0219(2) 0.0369(3) -0.0002(3) 0.0002(3) -0.0002(2)
O1 0.056(3) 0.153(5) 0.051(3) -0.013(3) 0.005(2) -0.048(3)
O2 0.085(3) 0.145(5) 0.061(3) -0.035(3) 0.011(3) -0.065(4)
O3 0.051(3) 0.276(10) 0.071(4) -0.038(5) 0.000(3) 0.039(4)
O4 0.102(5) 0.394(16) 0.093(5) -0.094(7) -0.038(4) 0.117(7)
O5 0.0294(16) 0.0310(17) 0.0473(18) 0.0044(13) -0.0055(15) 0.0012(13)
O6 0.0226(15) 0.0382(19) 0.074(2) -0.0014(17) -0.0103(16) 0.0000(13)
O7 0.0258(15) 0.0246(16) 0.096(3) 0.0039(16) 0.0066(18) 0.0008(13)
O8 0.0221(15) 0.0303(18) 0.095(3) 0.0019(18) -0.0091(17) 0.0053(13)
O9 0.0312(16) 0.0270(17) 0.0453(18) -0.0040(14) -0.0069(14) 0.0000(13)
O10 0.0372(16) 0.0259(15) 0.090(3) -0.0043(19) 0.018(2) -0.0020(13)
N1 0.034(2) 0.031(2) 0.043(2) 0.0017(16) 0.0011(18) -0.0032(16)
N2 0.037(2) 0.074(3) 0.036(2) -0.009(2) 0.002(2) -0.008(2)
N3 0.051(3) 0.074(3) 0.041(3) -0.009(2) 0.005(2) -0.013(3)
N4 0.035(2) 0.029(2) 0.043(2) -0.0013(16) -0.0010(17) 0.0018(17)
N5 0.045(3) 0.086(4) 0.049(3) -0.008(3) -0.001(2) 0.011(3)
N6 0.082(4) 0.209(9) 0.055(4) -0.045(4) -0.022(3) 0.089(5)
N7 0.0222(15) 0.0263(16) 0.0341(19) 0.0006(17) 0.0025(17) 0.0012(13)
C1 0.035(3) 0.048(3) 0.042(3) 0.001(2) -0.004(2) 0.000(2)
C2 0.031(3) 0.055(3) 0.039(3) 0.006(3) -0.002(2) -0.002(2)
C3 0.034(3) 0.053(3) 0.036(3) -0.004(2) -0.001(2) -0.010(2)
C4 0.035(3) 0.072(4) 0.033(3) -0.005(2) -0.004(2) -0.005(3)
C5 0.038(3) 0.044(3) 0.033(2) -0.002(2) -0.002(2) -0.004(2)
C6 0.044(3) 0.048(3) 0.037(3) -0.001(2) -0.002(2) -0.014(3)
C7 0.062(4) 0.087(5) 0.048(3) -0.007(3) 0.019(3) -0.017(3)
C8 0.063(6) 0.46(3) 0.109(9) -0.120(13) 0.021(5) -0.013(9)
C9 0.56(4) 0.121(10) 0.054(6) 0.024(6) -0.037(12) -0.150(16)
C10 0.058(4) 0.080(4) 0.034(3) -0.011(3) 0.006(3) -0.011(3)
C11 0.132(8) 0.234(10) 0.125(8) 0.080(7) -0.002(6) -0.035(7)
C12 0.150(7) 0.110(7) 0.178(8) -0.061(6) 0.064(7) -0.019(6)
C13 0.044(3) 0.059(3) 0.037(3) -0.008(2) -0.007(2) 0.014(3)
C14 0.042(3) 0.046(3) 0.045(3) -0.003(2) 0.001(2) 0.013(2)
C15 0.037(3) 0.044(3) 0.039(3) -0.001(2) -0.002(2) 0.009(2)
C16 0.041(3) 0.052(3) 0.044(3) -0.006(2) -0.001(2) 0.016(2)
C17 0.045(3) 0.049(3) 0.040(3) -0.012(2) -0.002(2) 0.008(2)
C18 0.053(3) 0.063(4) 0.035(3) -0.008(2) 0.003(3) 0.017(3)
C19 0.066(4) 0.136(7) 0.049(4) -0.027(4) 0.014(3) 0.004(5)
C20 0.199(13) 0.093(7) 0.192(13) -0.015(8) 0.091(11) -0.066(8)
C21 0.088(6) 0.143(8) 0.067(5) -0.024(5) 0.007(4) 0.050(6)
C22 0.092(5) 0.126(6) 0.053(4) -0.019(4) 0.000(4) 0.033(5)
C23 0.103(6) 0.160(9) 0.046(4) -0.006(5) -0.012(4) 0.029(6)
C24 0.164(8) 0.092(6) 0.141(7) -0.042(6) 0.034(6) -0.024(6)
C25 0.027(2) 0.032(2) 0.035(2) -0.0025(18) -0.0011(18) 0.0041(18)
C26 0.0204(17) 0.028(2) 0.033(2) -0.001(2) -0.0028(19) 0.0005(15)
C27 0.0242(18) 0.0295(19) 0.048(2) 0.001(2) 0.000(3) -0.0014(16)
C28 0.027(2) 0.024(2) 0.049(3) 0.0001(17) 0.0062(18) 0.0013(17)
C29 0.023(2) 0.030(2) 0.046(3) 0.0019(19) 0.0009(19) 0.0034(18)
C30 0.0215(19) 0.025(2) 0.033(2) -0.0016(16) 0.0008(16) -0.0005(17)
C31 0.025(2) 0.031(2) 0.036(2) 0.0020(19) 0.0014(19) 0.0009(18)

loop_
_atom_type_symbol
_atom_type_description
_atom_type_scat_dispersion_real
_atom_type_scat_dispersion_imag
_atom_type_scat_source
C C 0.0033 0.0016 'International Tables Vol C Tables 4.2.6.8 and 6.1.1.4'
H H 0.0000 0.0000 'International Tables Vol C Tables 4.2.6.8 and 6.1.1.4'
N N 0.0061 0.0033 'International Tables Vol C Tables 4.2.6.8 and 6.1.1.4'
O O 0.0106 0.0060 'International Tables Vol C Tables 4.2.6.8 and 6.1.1.4'
Co Co 0.3494 0.9721 'International Tables Vol C Tables 4.2.6.8 and 6.1.1.4'

loop_
_geom_angle_atom_site_label_1
_geom_angle_atom_site_label_2
_geom_angle_atom_site_label_3
_geom_angle
N7 Co1 O10 176.41(14)
N7 Co1 N4 94.84(15)
O10 Co1 N4 88.28(16)
N7 Co1 N1 90.95(15)
O10 Co1 N1 85.87(16)
N4 Co1 N1 173.85(15)
N7 Co1 O5 75.18(12)
O10 Co1 O5 106.77(13)
N4 Co1 O5 87.79(14)
N1 Co1 O5 95.70(14)
N7 Co1 O9 75.12(12)
O10 Co1 O9 102.95(13)
N4 Co1 O9 93.53(14)
N1 Co1 O9 85.95(14)
O5 Co1 O9 150.28(11)
C25 O5 Co1 116.4(3)
C28 O7 H7 109.5
C31 O9 Co1 114.9(3)
Co1 O10 H10B 120.5
Co1 O10 H10A 115.6
H10B O10 H10A 115.7
C2 N1 C3 117.4(4)
C2 N1 Co1 123.0(3)
C3 N1 Co1 119.5(3)
O1 N2 C6 126.0(5)
O1 N2 C7 120.6(5)
C6 N2 C7 113.2(5)
O2 N3 C6 126.0(5)
O2 N3 C10 120.9(4)
C6 N3 C10 113.0(4)
C15 N4 C14 116.5(4)
C15 N4 Co1 121.7(3)
C14 N4 Co1 121.7(3)
O3 N5 C18 125.2(5)
O3 N5 C19 124.2(6)
C18 N5 C19 109.6(5)
O4 N6 C18 126.8(7)
O4 N6 C22 116.9(7)
C18 N6 C22 113.5(6)
C30 N7 C26 120.4(3)
C30 N7 Co1 119.9(3)
C26 N7 Co1 119.7(3)
C2 C1 C5 119.5(5)
C2 C1 H1 120.3
C5 C1 H1 120.3
N1 C2 C1 123.5(5)
N1 C2 H2 118.3
C1 C2 H2 118.3
N1 C3 C4 123.7(5)
N1 C3 H3 118.2
C4 C3 H3 118.2
C3 C4 C5 119.1(5)
C3 C4 H4 120.4
C5 C4 H4 120.4
C1 C5 C4 116.8(5)
C1 C5 C6 122.0(4)
C4 C5 C6 121.2(4)
N2 C6 N3 107.9(5)
N2 C6 C5 126.8(5)
N3 C6 C5 125.2(5)
C8 C7 N2 107.8(7)
C8 C7 C10 118.0(8)
N2 C7 C10 101.8(5)
C8 C7 C9 111.3(12)
N2 C7 C9 103.0(6)
C10 C7 C9 113.1(9)
C7 C8 H8B 109.5
C7 C8 H8C 109.5
H8B C8 H8C 109.5
C7 C8 H8A 109.5
H8B C8 H8A 109.5
H8C C8 H8A 109.5
C7 C9 H9A 109.5
C7 C9 H9C 109.5
H9A C9 H9C 109.5
C7 C9 H9B 109.5
H9A C9 H9B 109.5
H9C C9 H9B 109.5
C11 C10 N3 107.6(7)
C11 C10 C7 117.5(8)
N3 C10 C7 103.1(4)
C11 C10 C12 112.7(9)
N3 C10 C12 102.9(6)
C7 C10 C12 111.4(7)
C10 C11 H11C 109.5
C10 C11 H11A 109.5
H11C C11 H11A 109.5
C10 C11 H11B 109.5
H11C C11 H11B 109.5
H11A C11 H11B 109.5
C10 C12 H12B 109.5
C10 C12 H12C 109.5
H12B C12 H12C 109.5
C10 C12 H12A 109.5
H12B C12 H12A 109.5
H12C C12 H12A 109.5
C14 C13 C17 119.6(5)
C14 C13 H13 120.2
C17 C13 H13 120.2
N4 C14 C13 123.6(5)
N4 C14 H14 118.2
C13 C14 H14 118.2
N4 C15 C16 123.7(5)
N4 C15 H15 118.1
C16 C15 H15 118.1
C15 C16 C17 119.5(5)
C15 C16 H16 120.2
C17 C16 H16 120.2
C13 C17 C16 117.0(5)
C13 C17 C18 120.7(5)
C16 C17 C18 122.3(5)
N5 C18 N6 107.9(5)
N5 C18 C17 126.6(5)
N6 C18 C17 125.3(6)
C21 C19 C22 127.1(8)
C21 C19 N5 110.4(7)
C22 C19 N5 102.5(5)
C21 C19 C20 106.7(8)
C22 C19 C20 101.8(8)
N5 C19 C20 106.8(7)
C19 C20 H20B 109.5
C19 C20 H20A 109.5
H20B C20 H20A 109.5
C19 C20 H20C 109.5
H20B C20 H20C 109.5
H20A C20 H20C 109.5
C19 C21 H21C 109.5
C19 C21 H21A 109.5
H21C C21 H21A 109.5
C19 C21 H21B 109.5
H21C C21 H21B 109.5
H21A C21 H21B 109.5
C23 C22 C19 122.8(9)
C23 C22 N6 112.5(7)
C19 C22 N6 100.0(6)
C23 C22 C24 109.7(8)
C19 C22 C24 103.3(8)
N6 C22 C24 107.2(8)
C22 C23 H23C 109.5
C22 C23 H23B 109.5
H23C C23 H23B 109.5
C22 C23 H23A 109.5
H23C C23 H23A 109.5
H23B C23 H23A 109.5
C22 C24 H24C 109.5
C22 C24 H24A 109.5
H24C C24 H24A 109.5
C22 C24 H24B 109.5
H24C C24 H24B 109.5
H24A C24 H24B 109.5
O6 C25 O5 127.3(4)
O6 C25 C26 116.9(4)
O5 C25 C26 115.7(4)
N7 C26 C27 121.5(4)
N7 C26 C25 112.5(3)
C27 C26 C25 126.0(4)
C26 C27 C28 118.5(4)
C26 C27 H27 120.8
C28 C27 H27 120.8
O7 C28 C29 118.4(4)
O7 C28 C27 122.3(4)
C29 C28 C27 119.2(4)
C30 C29 C28 118.4(4)
C30 C29 H29 120.8
C28 C29 H29 120.8
N7 C30 C29 121.9(4)
N7 C30 C31 111.7(3)
C29 C30 C31 126.4(4)
O9 C31 O8 126.1(4)
O9 C31 C30 117.1(4)
O8 C31 C30 116.8(4)

loop_
_geom_bond_atom_site_label_1
_geom_bond_atom_site_label_2
_geom_bond_distance
Co1 N7 2.050(3)
Co1 O10 2.054(3)
Co1 N4 2.153(4)
Co1 N1 2.167(4)
Co1 O5 2.174(3)
Co1 O9 2.184(3)
O1 N2 1.282(6)
O2 N3 1.278(6)
O3 N5 1.244(7)
O4 N6 1.321(9)
O5 C25 1.259(5)
O6 C25 1.246(5)
O7 C28 1.351(6)
O7 H7 0.8200
O8 C31 1.256(5)
O9 C31 1.250(5)
O10 H10B 0.8501
O10 H10A 0.8502
N1 C2 1.322(7)
N1 C3 1.334(6)
N2 C6 1.329(7)
N2 C7 1.507(8)
N3 C6 1.350(7)
N3 C10 1.485(7)
N4 C15 1.338(6)
N4 C14 1.345(7)
N5 C18 1.315(8)
N5 C19 1.527(9)
N6 C18 1.328(8)
N6 C22 1.494(9)
N7 C30 1.333(5)
N7 C26 1.338(5)
C1 C2 1.379(7)
C1 C5 1.388(7)
C1 H1 0.9300
C2 H2 0.9300
C3 C4 1.367(7)
C3 H3 0.9300
C4 C5 1.406(7)
C4 H4 0.9300
C5 C6 1.453(7)
C7 C8 1.454(12)
C7 C10 1.510(9)
C7 C9 1.518(14)
C8 H8B 0.9600
C8 H8C 0.9600
C8 H8A 0.9600
C9 H9A 0.9600
C9 H9C 0.9600
C9 H9B 0.9600
C10 C11 1.451(13)
C10 C12 1.540(12)
C11 H11C 0.9600
C11 H11A 0.9600
C11 H11B 0.9600
C12 H12B 0.9600
C12 H12C 0.9600
C12 H12A 0.9600
C13 C14 1.364(8)
C13 C17 1.389(7)
C13 H13 0.9300
C14 H14 0.9300
C15 C16 1.364(7)
C15 H15 0.9300
C16 C17 1.394(7)
C16 H16 0.9300
C17 C18 1.460(8)
C19 C21 1.458(10)
C19 C22 1.463(12)
C19 C20 1.691(14)
C20 H20B 0.9600
C20 H20A 0.9600
C20 H20C 0.9600
C21 H21C 0.9600
C21 H21A 0.9600
C21 H21B 0.9600
C22 C23 1.439(11)
C22 C24 1.606(13)
C23 H23C 0.9600
C23 H23B 0.9600
C23 H23A 0.9600
C24 H24C 0.9600
C24 H24A 0.9600
C24 H24B 0.9600
C25 C26 1.515(6)
C26 C27 1.367(6)
C27 C28 1.400(6)
C27 H27 0.9300
C28 C29 1.394(6)
C29 C30 1.367(6)
C29 H29 0.9300
C30 C31 1.514(6)

loop_
_geom_torsion_atom_site_label_1
_geom_torsion_atom_site_label_2
_geom_torsion_atom_site_label_3
_geom_torsion_atom_site_label_4
_geom_torsion
N7 Co1 O5 C25 6.5(3)
O10 Co1 O5 C25 -176.7(3)
N4 Co1 O5 C25 -89.1(3)
N1 Co1 O5 C25 95.9(3)
O9 Co1 O5 C25 4.1(5)
N7 Co1 O9 C31 10.3(3)
O10 Co1 O9 C31 -166.5(3)
N4 Co1 O9 C31 104.4(3)
N1 Co1 O9 C31 -81.7(3)
O5 Co1 O9 C31 12.7(5)
N7 Co1 N1 C2 74.3(4)
O10 Co1 N1 C2 -107.4(4)
N4 Co1 N1 C2 -125.3(14)
O5 Co1 N1 C2 -0.9(4)
O9 Co1 N1 C2 149.3(4)
N7 Co1 N1 C3 -107.9(4)
O10 Co1 N1 C3 70.5(4)
N4 Co1 N1 C3 52.5(16)
O5 Co1 N1 C3 176.9(4)
O9 Co1 N1 C3 -32.9(4)
N7 Co1 N4 C15 -112.9(4)
O10 Co1 N4 C15 68.9(4)
N1 Co1 N4 C15 86.8(15)
O5 Co1 N4 C15 -38.0(4)
O9 Co1 N4 C15 171.8(4)
N7 Co1 N4 C14 69.9(4)
O10 Co1 N4 C14 -108.3(4)
N1 Co1 N4 C14 -90.4(15)
O5 Co1 N4 C14 144.8(4)
O9 Co1 N4 C14 -5.4(4)
O10 Co1 N7 C30 52(3)
N4 Co1 N7 C30 -98.5(3)
N1 Co1 N7 C30 79.4(3)
O5 Co1 N7 C30 175.0(4)
O9 Co1 N7 C30 -6.2(3)
O10 Co1 N7 C26 -126(3)
N4 Co1 N7 C26 83.2(3)
N1 Co1 N7 C26 -98.9(3)
O5 Co1 N7 C26 -3.2(3)
O9 Co1 N7 C26 175.6(4)
C3 N1 C2 C1 1.9(8)
Co1 N1 C2 C1 179.7(4)
C5 C1 C2 N1 -2.9(9)
C2 N1 C3 C4 -1.2(8)
Co1 N1 C3 C4 -179.2(4)
N1 C3 C4 C5 1.6(9)
C2 C1 C5 C4 3.1(8)
C2 C1 C5 C6 -173.5(5)
C3 C4 C5 C1 -2.5(8)
C3 C4 C5 C6 174.2(5)
O1 N2 C6 N3 179.8(6)
C7 N2 C6 N3 5.5(7)
O1 N2 C6 C5 3.2(10)
C7 N2 C6 C5 -171.1(5)
O2 N3 C6 N2 177.3(6)
C10 N3 C6 N2 1.2(7)
O2 N3 C6 C5 -6.0(10)
C10 N3 C6 C5 177.9(5)
C1 C5 C6 N2 155.9(6)
C4 C5 C6 N2 -20.6(9)
C1 C5 C6 N3 -20.2(9)
C4 C5 C6 N3 163.3(6)
O1 N2 C7 C8 51.0(11)
C6 N2 C7 C8 -134.3(10)
O1 N2 C7 C10 175.8(6)
C6 N2 C7 C10 -9.5(7)
O1 N2 C7 C9 -66.8(10)
C6 N2 C7 C9 107.9(10)
O2 N3 C10 C11 51.8(10)
C6 N3 C10 C11 -131.8(8)
O2 N3 C10 C7 176.7(6)
C6 N3 C10 C7 -7.0(7)
O2 N3 C10 C12 -67.4(8)
C6 N3 C10 C12 108.9(7)
C8 C7 C10 C11 -115.1(12)
N2 C7 C10 C11 127.1(8)
C9 C7 C10 C11 17.3(12)
C8 C7 C10 N3 126.8(10)
N2 C7 C10 N3 9.0(6)
C9 C7 C10 N3 -100.8(8)
C8 C7 C10 C12 17.1(12)
N2 C7 C10 C12 -100.7(7)
C9 C7 C10 C12 149.5(9)
C15 N4 C14 C13 -0.7(8)
Co1 N4 C14 C13 176.6(4)
C17 C13 C14 N4 1.5(9)
C14 N4 C15 C16 -0.2(8)
Co1 N4 C15 C16 -177.5(4)
N4 C15 C16 C17 0.3(9)
C14 C13 C17 C16 -1.2(8)
C14 C13 C17 C18 179.0(6)
C15 C16 C17 C13 0.4(8)
C15 C16 C17 C18 -179.9(6)
O3 N5 C18 N6 177.6(9)
C19 N5 C18 N6 -13.4(9)
O3 N5 C18 C17 2.1(12)
C19 N5 C18 C17 171.2(6)
O4 N6 C18 N5 -163.4(10)
C22 N6 C18 N5 -3.2(10)
O4 N6 C18 C17 12.1(15)
C22 N6 C18 C17 172.3(7)
C13 C17 C18 N5 -160.1(6)
C16 C17 C18 N5 20.2(10)
C13 C17 C18 N6 25.3(11)
C16 C17 C18 N6 -154.5(7)
O3 N5 C19 C21 -28.3(12)
C18 N5 C19 C21 162.5(7)
O3 N5 C19 C22 -166.2(8)
C18 N5 C19 C22 24.6(9)
O3 N5 C19 C20 87.3(10)
C18 N5 C19 C20 -81.9(8)
C21 C19 C22 C23 83.6(14)
N5 C19 C22 C23 -148.4(8)
C20 C19 C22 C23 -38.1(10)
C21 C19 C22 N6 -151.3(9)
N5 C19 C22 N6 -23.4(9)
C20 C19 C22 N6 87.0(8)
C21 C19 C22 C24 -40.8(12)
N5 C19 C22 C24 87.2(7)
C20 C19 C22 C24 -162.5(7)
O4 N6 C22 C23 -47.5(14)
C18 N6 C22 C23 150.3(9)
O4 N6 C22 C19 -179.4(10)
C18 N6 C22 C19 18.4(11)
O4 N6 C22 C24 73.2(11)
C18 N6 C22 C24 -89.1(10)
Co1 O5 C25 O6 172.1(4)
Co1 O5 C25 C26 -8.3(5)
C30 N7 C26 C27 4.3(7)
Co1 N7 C26 C27 -177.5(4)
C30 N7 C26 C25 -178.0(4)
Co1 N7 C26 C25 0.2(5)
O6 C25 C26 N7 -174.8(4)
O5 C25 C26 N7 5.5(6)
O6 C25 C26 C27 2.8(7)
O5 C25 C26 C27 -176.9(5)
N7 C26 C27 C28 -2.5(8)
C25 C26 C27 C28 -179.9(5)
C26 C27 C28 O7 177.4(5)
C26 C27 C28 C29 -1.0(8)
O7 C28 C29 C30 -175.6(4)
C27 C28 C29 C30 2.9(7)
C26 N7 C30 C29 -2.3(6)
Co1 N7 C30 C29 179.5(3)
C26 N7 C30 C31 -179.8(4)
Co1 N7 C30 C31 2.0(5)
C28 C29 C30 N7 -1.3(7)
C28 C29 C30 C31 175.8(4)
Co1 O9 C31 O8 168.2(4)
Co1 O9 C31 C30 -12.7(5)
N7 C30 C31 O9 7.5(6)
C29 C30 C31 O9 -169.8(4)
N7 C30 C31 O8 -173.2(4)
C29 C30 C31 O8 9.5(7)
